data_7152719
loop_
_publ_author_name
'Gal\'an, Elena'
'Andreu, Raquel'
'Gar\'in, Javier'
'Orduna, Jes\'us'
'Villacampa, Bel\'en'
'Diosdado, Beatriz E.'

_publ_section_title
;
 Cycloaddition reactions of polyenic donor-\p-acceptor systems with an
 electron-rich alkyne: access to new chromophores with second-order
 optical nonlinearities.
;
_journal_issue 43
_journal_name_full 'Organic &amp; biomolecular chemistry'
_journal_page_first 8684
_journal_page_last 8691
_journal_paper_doi 10.1039/c2ob26515j
_journal_volume 10
_journal_year 2012
_chemical_formula_moiety 'C36 H37 N3 O'
_chemical_formula_sum 'C36 H37 N3 O'
_chemical_formula_weight 527.69
_chemical_name_systematic
'4-Dimethylamino-[1,1': 3',1''-terphenyl]-2',4'-dicarbonitrile-5'-[2, 6-di-tert-butyl-4H-pyran-4-ylidene] '
_space_group_IT_number 2
_symmetry_cell_setting triclinic
_symmetry_Int_Tables_number 2
_symmetry_space_group_name_Hall '-P 1'
_symmetry_space_group_name_H-M 'P -1'
_atom_sites_solution_hydrogens geom
_atom_sites_solution_primary direct
_atom_sites_solution_secondary difmap
_audit_creation_method SHELXL-97
_audit_update_record
;
2011-04-14 # Formatted by publCIF
;
_cell_angle_alpha 104.108(9)
_cell_angle_beta 92.797(8)
_cell_angle_gamma 95.045(8)
_cell_formula_units_Z 2
_cell_length_a 5.9702(5)
_cell_length_b 12.9502(14)
_cell_length_c 20.426(2)
_cell_measurement_reflns_used 1038
_cell_measurement_temperature 150(1)
_cell_measurement_theta_max 28.8735
_cell_measurement_theta_min 2.9244
_cell_volume 1521.6(3)
_computing_cell_refinement
;
CrysAlisPro, Oxford Diffraction Ltd.,
Version 1.171.34.44 (release 25-10-2010 CrysAlis171 .NET)
(compiled Oct 25 2010,18:11:34)
;
_computing_data_collection
;
CrysAlisPro, Oxford Diffraction Ltd.,
Version 1.171.34.44 (release 25-10-2010 CrysAlis171 .NET)
(compiled Oct 25 2010,18:11:34)
;
_computing_data_reduction
;
CrysAlisPro, Oxford Diffraction Ltd.,
Version 1.171.34.44 (release 25-10-2010 CrysAlis171 .NET)
(compiled Oct 25 2010,18:11:34)
;
_computing_molecular_graphics Mercury
_computing_publication_material 'SHELXL-97 (Sheldrick, 2008)'
_computing_structure_refinement 'SHELXL-97 (Sheldrick, 2008)'
_computing_structure_solution SIR-92
_diffrn_ambient_temperature 150(1)
_diffrn_detector_area_resol_mean 16.3990
_diffrn_measured_fraction_theta_full 0.999
_diffrn_measured_fraction_theta_max 0.999
_diffrn_measurement_device_type 'Xcalibur, Sapphire3'
_diffrn_measurement_method \w-scans
_diffrn_radiation_monochromator graphite
_diffrn_radiation_type MoK\a
_diffrn_radiation_wavelength 0.71073
_diffrn_reflns_av_R_equivalents 0.0851
_diffrn_reflns_av_sigmaI/netI 0.2091
_diffrn_reflns_limit_h_max 7
_diffrn_reflns_limit_h_min -7
_diffrn_reflns_limit_k_max 11
_diffrn_reflns_limit_k_min -15
_diffrn_reflns_limit_l_max 24
_diffrn_reflns_limit_l_min -23
_diffrn_reflns_number 9971
_diffrn_reflns_theta_full 25.00
_diffrn_reflns_theta_max 25.00
_diffrn_reflns_theta_min 2.93
_diffrn_source 'Enhance (Mo) X-ray Source'
_exptl_absorpt_coefficient_mu 0.069
_exptl_absorpt_correction_T_max 1.00000
_exptl_absorpt_correction_T_min 0.86157
_exptl_absorpt_correction_type multi-scan
_exptl_absorpt_process_details
;
CrysAlisPro, Oxford Diffraction Ltd.,
Version 1.171.34.44 (release 25-10-2010 CrysAlis171 .NET)
(compiled Oct 25 2010,18:11:34)
Multi-scan absorption correction using spherical harmonics,
implemented in SCALE3 ABSPACK scaling algorithm.
;
_exptl_crystal_colour orange
_exptl_crystal_density_diffrn 1.152
_exptl_crystal_density_method 'not measured'
_exptl_crystal_description needle
_exptl_crystal_F_000 564
_exptl_crystal_recrystallization_method 'diffusion of hexane into a solution of CH2Cl2 at r.t.'
_exptl_crystal_size_max 0.34
_exptl_crystal_size_mid 0.05
_exptl_crystal_size_min 0.04
_refine_diff_density_max 0.194
_refine_diff_density_min -0.207
_refine_diff_density_rms 0.049
_refine_ls_extinction_method none
_refine_ls_goodness_of_fit_ref 0.968
_refine_ls_hydrogen_treatment constr
_refine_ls_matrix_type full
_refine_ls_number_parameters 361
_refine_ls_number_reflns 5343
_refine_ls_number_restraints 0
_refine_ls_restrained_S_all 0.968
_refine_ls_R_factor_all 0.2233
_refine_ls_R_factor_gt 0.0804
_refine_ls_shift/su_max 0.000
_refine_ls_shift/su_mean 0.000
_refine_ls_structure_factor_coef Fsqd
_refine_ls_weighting_details 'calc w=1/[\s^2^(Fo^2^)+(0.0164P)^2^+0.0000P] where P=(Fo^2^+2Fc^2^)/3'
_refine_ls_weighting_scheme calc
_refine_ls_wR_factor_gt 0.0971
_refine_ls_wR_factor_ref 0.1405
_reflns_number_gt 2142
_reflns_number_total 5343
_reflns_threshold_expression >2\s(I)
_cod_data_source_file c2ob26515j.txt
_cod_data_source_block 10
_cod_database_code 7152719

loop_
_symmetry_equiv_pos_as_xyz
'x, y, z'
'-x, -y, -z'

loop_
_atom_site_label
_atom_site_type_symbol
_atom_site_fract_x
_atom_site_fract_y
_atom_site_fract_z
_atom_site_U_iso_or_equiv
_atom_site_adp_type
_atom_site_occupancy
_atom_site_symmetry_multiplicity
_atom_site_calc_flag
_atom_site_refinement_flags
O1 O 0.2548(4) 0.2239(2) 0.57390(15) 0.0350(8) Uani 1 1 d .
C1 C 0.3849(7) 0.2521(4) 0.6343(2) 0.0299(11) Uani 1 1 d .
C2 C 0.4778(7) 0.3526(3) 0.6603(2) 0.0321(11) Uani 1 1 d .
H2 H 0.5661 0.3692 0.7021 0.039 Uiso 1 1 calc R
C3 C 0.4468(7) 0.4371(4) 0.6258(2) 0.0364(12) Uani 1 1 d .
C4 C 0.2937(7) 0.4018(4) 0.5658(2) 0.0423(13) Uani 1 1 d .
H4 H 0.2552 0.4537 0.5425 0.051 Uiso 1 1 calc R
C5 C 0.2032(7) 0.3012(4) 0.5412(2) 0.0342(12) Uani 1 1 d .
C6 C 0.3979(7) 0.1566(4) 0.6642(2) 0.0347(12) Uani 1 1 d .
C7 C 0.4916(7) 0.0672(3) 0.6135(2) 0.0445(14) Uani 1 1 d .
H7A H 0.4995 0.0050 0.6326 0.067 Uiso 1 1 calc R
H7B H 0.6429 0.0920 0.6034 0.067 Uiso 1 1 calc R
H7C H 0.3926 0.0469 0.5717 0.067 Uiso 1 1 calc R
C8 C 0.1594(6) 0.1185(4) 0.6784(2) 0.0510(15) Uani 1 1 d .
H8A H 0.1645 0.0565 0.6978 0.076 Uiso 1 1 calc R
H8B H 0.0633 0.0982 0.6361 0.076 Uiso 1 1 calc R
H8C H 0.0977 0.1765 0.7105 0.076 Uiso 1 1 calc R
C9 C 0.5487(7) 0.1855(3) 0.7295(2) 0.0407(13) Uani 1 1 d .
H9A H 0.5536 0.1224 0.7478 0.061 Uiso 1 1 calc R
H9B H 0.4884 0.2428 0.7625 0.061 Uiso 1 1 calc R
H9C H 0.7013 0.2099 0.7203 0.061 Uiso 1 1 calc R
C10 C 0.0462(7) 0.2552(4) 0.4798(2) 0.0335(12) Uani 1 1 d .
C11 C -0.0152(8) 0.3419(4) 0.4462(3) 0.0731(18) Uani 1 1 d .
H11A H -0.1185 0.3103 0.4061 0.110 Uiso 1 1 calc R
H11B H 0.1217 0.3761 0.4326 0.110 Uiso 1 1 calc R
H11C H -0.0887 0.3956 0.4781 0.110 Uiso 1 1 calc R
C12 C 0.1586(7) 0.1711(4) 0.4302(2) 0.0630(16) Uani 1 1 d .
H12A H 0.0566 0.1413 0.3896 0.094 Uiso 1 1 calc R
H12B H 0.1930 0.1137 0.4515 0.094 Uiso 1 1 calc R
H12C H 0.2985 0.2042 0.4175 0.094 Uiso 1 1 calc R
C13 C -0.1681(7) 0.2022(4) 0.5001(2) 0.0679(18) Uani 1 1 d .
H13A H -0.2722 0.1729 0.4599 0.102 Uiso 1 1 calc R
H13B H -0.2396 0.2554 0.5329 0.102 Uiso 1 1 calc R
H13C H -0.1306 0.1443 0.5205 0.102 Uiso 1 1 calc R
C14 C 0.5363(7) 0.5407(4) 0.6463(2) 0.0392(13) Uani 1 1 d .
H14 H 0.4868 0.5867 0.6200 0.047 Uiso 1 1 calc R
C15 C 0.6970(7) 0.5905(4) 0.7028(2) 0.0331(12) Uani 1 1 d .
C16 C 0.8615(7) 0.5372(4) 0.7279(2) 0.0338(12) Uani 1 1 d .
H16 H 0.8764 0.4654 0.7046 0.041 Uiso 1 1 calc R
C17 C 1.0048(7) 0.5838(4) 0.7851(2) 0.0294(12) Uani 1 1 d .
C18 C 0.9893(7) 0.6926(3) 0.8171(2) 0.0284(11) Uani 1 1 d .
C19 C 0.8395(7) 0.7522(4) 0.7912(2) 0.0306(12) Uani 1 1 d .
C20 C 0.6942(7) 0.7017(3) 0.7353(2) 0.0287(11) Uani 1 1 d .
C21 C 1.1587(7) 0.5206(3) 0.8133(2) 0.0287(11) Uani 1 1 d .
C22 C 1.0808(7) 0.4190(3) 0.8200(2) 0.0336(12) Uani 1 1 d .
H22 H 0.9353 0.3878 0.8005 0.040 Uiso 1 1 calc R
C23 C 1.2094(7) 0.3629(4) 0.8542(2) 0.0360(12) Uani 1 1 d .
H23 H 1.1512 0.2937 0.8572 0.043 Uiso 1 1 calc R
C24 C 1.4234(7) 0.4054(4) 0.8846(2) 0.0341(12) Uani 1 1 d .
C25 C 1.5116(7) 0.5033(4) 0.8733(2) 0.0385(13) Uani 1 1 d .
H25 H 1.6626 0.5312 0.8887 0.046 Uiso 1 1 calc R
C26 C 1.3795(7) 0.5587(4) 0.8398(2) 0.0343(12) Uani 1 1 d .
H26 H 1.4410 0.6260 0.8343 0.041 Uiso 1 1 calc R
N1 N 1.5452(6) 0.3535(3) 0.92356(19) 0.0424(11) Uani 1 1 d .
C27 C 1.4243(7) 0.2663(4) 0.9460(3) 0.0616(16) Uani 1 1 d .
H27A H 1.5290 0.2363 0.9731 0.092 Uiso 1 1 calc R
H27B H 1.3605 0.2102 0.9064 0.092 Uiso 1 1 calc R
H27C H 1.3025 0.2940 0.9735 0.092 Uiso 1 1 calc R
C28 C 1.7433(7) 0.4091(4) 0.9645(2) 0.0447(14) Uani 1 1 d .
H28A H 1.8096 0.3612 0.9888 0.067 Uiso 1 1 calc R
H28B H 1.7015 0.4721 0.9972 0.067 Uiso 1 1 calc R
H28C H 1.8534 0.4317 0.9354 0.067 Uiso 1 1 calc R
C29 C 1.1158(8) 0.7435(4) 0.8805(3) 0.0357(12) Uani 1 1 d .
N2 N 1.2076(7) 0.7842(3) 0.9316(2) 0.0524(12) Uani 1 1 d .
C30 C 0.8357(7) 0.8678(3) 0.8249(2) 0.0315(12) Uani 1 1 d .
C31 C 0.7127(9) 0.9008(4) 0.8792(3) 0.080(2) Uani 1 1 d .
H31 H 0.6198 0.8493 0.8944 0.096 Uiso 1 1 calc R
C32 C 0.7200(9) 1.0068(5) 0.9123(3) 0.096(3) Uani 1 1 d .
H32 H 0.6347 1.0278 0.9506 0.115 Uiso 1 1 calc R
C33 C 0.8484(9) 1.0815(4) 0.8907(3) 0.0603(16) Uani 1 1 d .
H33 H 0.8533 1.1551 0.9133 0.072 Uiso 1 1 calc R
C34 C 0.9697(9) 1.0497(4) 0.8365(3) 0.076(2) Uani 1 1 d .
H34 H 1.0595 1.1016 0.8207 0.091 Uiso 1 1 calc R
C35 C 0.9645(9) 0.9432(4) 0.8041(3) 0.0634(18) Uani 1 1 d .
H35 H 1.0526 0.9222 0.7665 0.076 Uiso 1 1 calc R
C36 C 0.5305(8) 0.7624(4) 0.7120(2) 0.0357(12) Uani 1 1 d .
N3 N 0.3959(6) 0.8098(3) 0.6935(2) 0.0491(12) Uani 1 1 d .

loop_
_atom_site_aniso_label
_atom_site_aniso_U_11
_atom_site_aniso_U_22
_atom_site_aniso_U_33
_atom_site_aniso_U_23
_atom_site_aniso_U_13
_atom_site_aniso_U_12
O1 0.045(2) 0.0233(19) 0.035(2) 0.0069(17) -0.0045(16) 0.0021(15)
C1 0.029(3) 0.026(3) 0.033(3) 0.003(3) 0.002(2) 0.007(2)
C2 0.037(3) 0.027(3) 0.032(3) 0.008(3) -0.007(2) 0.005(2)
C3 0.050(3) 0.020(3) 0.035(3) 0.002(3) -0.010(2) 0.002(2)
C4 0.058(3) 0.028(3) 0.041(3) 0.012(3) -0.018(3) 0.004(3)
C5 0.039(3) 0.028(3) 0.038(3) 0.012(3) -0.002(2) 0.007(2)
C6 0.037(3) 0.028(3) 0.042(3) 0.011(3) 0.007(2) 0.002(2)
C7 0.062(3) 0.026(3) 0.049(4) 0.013(3) 0.001(3) 0.013(3)
C8 0.045(3) 0.060(4) 0.057(4) 0.034(3) 0.006(3) 0.004(3)
C9 0.047(3) 0.034(3) 0.043(3) 0.014(3) -0.002(3) 0.006(2)
C10 0.038(3) 0.026(3) 0.033(3) 0.004(3) -0.007(2) 0.002(2)
C11 0.094(4) 0.045(4) 0.073(4) 0.017(4) -0.053(3) -0.004(3)
C12 0.072(4) 0.070(5) 0.039(4) -0.001(3) -0.008(3) 0.011(3)
C13 0.049(4) 0.090(5) 0.057(4) 0.010(4) -0.004(3) -0.010(3)
C14 0.052(3) 0.021(3) 0.045(3) 0.011(3) -0.013(3) 0.007(2)
C15 0.045(3) 0.026(3) 0.031(3) 0.014(3) -0.003(2) -0.001(2)
C16 0.047(3) 0.022(3) 0.031(3) 0.006(2) -0.001(2) 0.001(2)
C17 0.033(3) 0.026(3) 0.029(3) 0.010(2) 0.001(2) -0.005(2)
C18 0.038(3) 0.018(3) 0.029(3) 0.007(2) -0.002(2) -0.005(2)
C19 0.041(3) 0.028(3) 0.024(3) 0.010(2) 0.005(2) -0.002(2)
C20 0.040(3) 0.018(3) 0.029(3) 0.009(2) -0.001(2) 0.001(2)
C21 0.033(3) 0.024(3) 0.029(3) 0.008(2) 0.001(2) 0.003(2)
C22 0.033(3) 0.026(3) 0.038(3) 0.005(3) -0.003(2) -0.001(2)
C23 0.045(3) 0.023(3) 0.039(3) 0.005(3) -0.001(2) 0.009(2)
C24 0.037(3) 0.032(3) 0.033(3) 0.005(3) 0.002(2) 0.012(2)
C25 0.030(3) 0.044(3) 0.041(3) 0.009(3) 0.003(2) 0.006(2)
C26 0.035(3) 0.035(3) 0.034(3) 0.010(3) 0.010(2) 0.000(2)
N1 0.042(3) 0.036(3) 0.048(3) 0.008(2) -0.006(2) 0.010(2)
C27 0.065(4) 0.048(4) 0.077(4) 0.027(4) -0.016(3) 0.015(3)
C28 0.046(3) 0.051(4) 0.041(3) 0.016(3) -0.001(3) 0.016(3)
C29 0.045(3) 0.025(3) 0.040(3) 0.013(3) -0.003(3) 0.005(2)
N2 0.070(3) 0.043(3) 0.042(3) 0.009(3) -0.015(2) 0.012(2)
C30 0.046(3) 0.019(3) 0.026(3) 0.001(2) -0.002(2) 0.000(2)
C31 0.101(5) 0.023(4) 0.109(5) -0.004(4) 0.066(4) -0.009(3)
C32 0.115(5) 0.041(4) 0.124(6) -0.003(4) 0.084(5) -0.003(4)
C33 0.084(4) 0.026(3) 0.065(4) 0.000(3) 0.017(3) 0.003(3)
C34 0.125(5) 0.028(4) 0.072(5) 0.009(3) 0.042(4) -0.009(3)
C35 0.109(5) 0.026(3) 0.052(4) 0.005(3) 0.034(3) -0.008(3)
C36 0.049(3) 0.021(3) 0.034(3) 0.005(3) -0.003(3) -0.004(2)
N3 0.056(3) 0.037(3) 0.053(3) 0.012(2) -0.010(2) 0.005(2)

loop_
_atom_type_symbol
_atom_type_description
_atom_type_scat_dispersion_real
_atom_type_scat_dispersion_imag
_atom_type_scat_source
C C 0.0033 0.0016 'International Tables Vol C Tables 4.2.6.8 and 6.1.1.4'
H H 0.0000 0.0000 'International Tables Vol C Tables 4.2.6.8 and 6.1.1.4'
N N 0.0061 0.0033 'International Tables Vol C Tables 4.2.6.8 and 6.1.1.4'
O O 0.0106 0.0060 'International Tables Vol C Tables 4.2.6.8 and 6.1.1.4'

loop_
_geom_angle_atom_site_label_1
_geom_angle_atom_site_label_2
_geom_angle_atom_site_label_3
_geom_angle
C1 O1 C5 120.1(3)
C2 C1 O1 121.5(4)
C2 C1 C6 127.9(4)
O1 C1 C6 110.6(4)
C1 C2 C3 121.6(4)
C1 C2 H2 119.2
C3 C2 H2 119.2
C14 C3 C4 120.3(4)
C14 C3 C2 126.8(4)
C4 C3 C2 112.8(4)
C5 C4 C3 124.1(4)
C5 C4 H4 117.9
C3 C4 H4 117.9
C4 C5 O1 119.5(4)
C4 C5 C10 129.0(4)
O1 C5 C10 111.5(4)
C1 C6 C9 111.2(4)
C1 C6 C7 109.3(3)
C9 C6 C7 109.2(4)
C1 C6 C8 108.3(4)
C9 C6 C8 109.6(3)
C7 C6 C8 109.3(4)
C6 C7 H7A 109.5
C6 C7 H7B 109.5
H7A C7 H7B 109.5
C6 C7 H7C 109.5
H7A C7 H7C 109.5
H7B C7 H7C 109.5
C6 C8 H8A 109.5
C6 C8 H8B 109.5
H8A C8 H8B 109.5
C6 C8 H8C 109.5
H8A C8 H8C 109.5
H8B C8 H8C 109.5
C6 C9 H9A 109.5
C6 C9 H9B 109.5
H9A C9 H9B 109.5
C6 C9 H9C 109.5
H9A C9 H9C 109.5
H9B C9 H9C 109.5
C5 C10 C11 110.7(4)
C5 C10 C13 109.4(4)
C11 C10 C13 108.9(4)
C5 C10 C12 109.3(4)
C11 C10 C12 109.7(4)
C13 C10 C12 108.9(4)
C10 C11 H11A 109.5
C10 C11 H11B 109.5
H11A C11 H11B 109.5
C10 C11 H11C 109.5
H11A C11 H11C 109.5
H11B C11 H11C 109.5
C10 C12 H12A 109.5
C10 C12 H12B 109.5
H12A C12 H12B 109.5
C10 C12 H12C 109.5
H12A C12 H12C 109.5
H12B C12 H12C 109.5
C10 C13 H13A 109.5
C10 C13 H13B 109.5
H13A C13 H13B 109.5
C10 C13 H13C 109.5
H13A C13 H13C 109.5
H13B C13 H13C 109.5
C3 C14 C15 128.8(4)
C3 C14 H14 115.6
C15 C14 H14 115.6
C16 C15 C20 116.7(4)
C16 C15 C14 123.9(4)
C20 C15 C14 119.5(4)
C17 C16 C15 123.3(4)
C17 C16 H16 118.3
C15 C16 H16 118.3
C16 C17 C18 117.8(4)
C16 C17 C21 121.0(4)
C18 C17 C21 121.2(4)
C19 C18 C17 121.3(4)
C19 C18 C29 117.6(4)
C17 C18 C29 121.0(4)
C20 C19 C18 119.1(4)
C20 C19 C30 121.4(4)
C18 C19 C30 119.5(4)
C19 C20 C15 121.6(4)
C19 C20 C36 118.4(4)
C15 C20 C36 120.0(4)
C22 C21 C26 115.9(4)
C22 C21 C17 119.8(4)
C26 C21 C17 124.0(4)
C23 C22 C21 121.7(4)
C23 C22 H22 119.1
C21 C22 H22 119.1
C22 C23 C24 121.6(4)
C22 C23 H23 119.2
C24 C23 H23 119.2
N1 C24 C23 121.8(4)
N1 C24 C25 121.0(4)
C23 C24 C25 117.1(4)
C26 C25 C24 120.0(4)
C26 C25 H25 120.0
C24 C25 H25 120.0
C25 C26 C21 123.1(4)
C25 C26 H26 118.4
C21 C26 H26 118.4
C24 N1 C28 119.8(4)
C24 N1 C27 117.5(4)
C28 N1 C27 117.3(4)
N1 C27 H27A 109.5
N1 C27 H27B 109.5
H27A C27 H27B 109.5
N1 C27 H27C 109.5
H27A C27 H27C 109.5
H27B C27 H27C 109.5
N1 C28 H28A 109.5
N1 C28 H28B 109.5
H28A C28 H28B 109.5
N1 C28 H28C 109.5
H28A C28 H28C 109.5
H28B C28 H28C 109.5
N2 C29 C18 177.2(6)
C35 C30 C31 117.8(5)
C35 C30 C19 120.3(4)
C31 C30 C19 121.8(4)
C30 C31 C32 121.4(5)
C30 C31 H31 119.3
C32 C31 H31 119.3
C33 C32 C31 120.1(5)
C33 C32 H32 119.9
C31 C32 H32 119.9
C32 C33 C34 119.0(5)
C32 C33 H33 120.5
C34 C33 H33 120.5
C33 C34 C35 120.7(5)
C33 C34 H34 119.7
C35 C34 H34 119.7
C30 C35 C34 120.9(5)
C30 C35 H35 119.5
C34 C35 H35 119.5
N3 C36 C20 178.7(5)

loop_
_geom_bond_atom_site_label_1
_geom_bond_atom_site_label_2
_geom_bond_distance
O1 C1 1.377(5)
O1 C5 1.380(5)
C1 C2 1.338(5)
C1 C6 1.514(5)
C2 C3 1.458(5)
C2 H2 0.9500
C3 C14 1.356(5)
C3 C4 1.446(6)
C4 C5 1.331(6)
C4 H4 0.9500
C5 C10 1.494(6)
C6 C9 1.520(5)
C6 C7 1.521(5)
C6 C8 1.530(5)
C7 H7A 0.9800
C7 H7B 0.9800
C7 H7C 0.9800
C8 H8A 0.9800
C8 H8B 0.9800
C8 H8C 0.9800
C9 H9A 0.9800
C9 H9B 0.9800
C9 H9C 0.9800
C10 C11 1.513(5)
C10 C13 1.522(5)
C10 C12 1.523(6)
C11 H11A 0.9800
C11 H11B 0.9800
C11 H11C 0.9800
C12 H12A 0.9800
C12 H12B 0.9800
C12 H12C 0.9800
C13 H13A 0.9800
C13 H13B 0.9800
C13 H13C 0.9800
C14 C15 1.445(6)
C14 H14 0.9500
C15 C16 1.395(5)
C15 C20 1.433(6)
C16 C17 1.390(5)
C16 H16 0.9500
C17 C18 1.414(6)
C17 C21 1.469(6)
C18 C19 1.398(6)
C18 C29 1.442(6)
C19 C20 1.387(6)
C19 C30 1.490(6)
C20 C36 1.439(6)
C21 C22 1.398(5)
C21 C26 1.400(5)
C22 C23 1.377(5)
C22 H22 0.9500
C23 C24 1.398(5)
C23 H23 0.9500
C24 N1 1.380(5)
C24 C25 1.406(6)
C25 C26 1.375(5)
C25 H25 0.9500
C26 H26 0.9500
N1 C28 1.441(5)
N1 C27 1.465(5)
C27 H27A 0.9800
C27 H27B 0.9800
C27 H27C 0.9800
C28 H28A 0.9800
C28 H28B 0.9800
C28 H28C 0.9800
C29 N2 1.137(5)
C30 C35 1.352(5)
C30 C31 1.363(6)
C31 C32 1.370(7)
C31 H31 0.9500
C32 C33 1.352(6)
C32 H32 0.9500
C33 C34 1.353(6)
C33 H33 0.9500
C34 C35 1.374(6)
C34 H34 0.9500
C35 H35 0.9500
C36 N3 1.155(5)

loop_
_geom_torsion_atom_site_label_1
_geom_torsion_atom_site_label_2
_geom_torsion_atom_site_label_3
_geom_torsion_atom_site_label_4
_geom_torsion
C5 O1 C1 C2 -5.0(6)
C5 O1 C1 C6 173.9(3)
O1 C1 C2 C3 -0.2(6)
C6 C1 C2 C3 -178.9(4)
C1 C2 C3 C14 -178.4(4)
C1 C2 C3 C4 4.9(6)
C14 C3 C4 C5 178.1(5)
C2 C3 C4 C5 -4.9(7)
C3 C4 C5 O1 0.2(7)
C3 C4 C5 C10 -179.2(4)
C1 O1 C5 C4 5.0(6)
C1 O1 C5 C10 -175.5(3)
C2 C1 C6 C9 -3.5(6)
O1 C1 C6 C9 177.7(3)
C2 C1 C6 C7 -124.1(5)
O1 C1 C6 C7 57.2(4)
C2 C1 C6 C8 116.9(5)
O1 C1 C6 C8 -61.8(4)
C4 C5 C10 C11 -2.7(7)
O1 C5 C10 C11 177.9(3)
C4 C5 C10 C13 -122.6(5)
O1 C5 C10 C13 57.9(5)
C4 C5 C10 C12 118.2(5)
O1 C5 C10 C12 -61.2(5)
C4 C3 C14 C15 -177.6(4)
C2 C3 C14 C15 5.9(8)
C3 C14 C15 C16 30.1(7)
C3 C14 C15 C20 -151.2(5)
C20 C15 C16 C17 5.9(6)
C14 C15 C16 C17 -175.3(4)
C15 C16 C17 C18 -3.4(6)
C15 C16 C17 C21 173.5(4)
C16 C17 C18 C19 -1.7(6)
C21 C17 C18 C19 -178.6(4)
C16 C17 C18 C29 173.7(4)
C21 C17 C18 C29 -3.2(6)
C17 C18 C19 C20 3.9(6)
C29 C18 C19 C20 -171.7(4)
C17 C18 C19 C30 -177.4(4)
C29 C18 C19 C30 7.0(6)
C18 C19 C20 C15 -1.2(6)
C30 C19 C20 C15 -179.8(4)
C18 C19 C20 C36 175.8(4)
C30 C19 C20 C36 -2.8(6)
C16 C15 C20 C19 -3.5(6)
C14 C15 C20 C19 177.7(4)
C16 C15 C20 C36 179.5(4)
C14 C15 C20 C36 0.7(6)
C16 C17 C21 C22 -44.6(6)
C18 C17 C21 C22 132.2(4)
C16 C17 C21 C26 140.9(4)
C18 C17 C21 C26 -42.3(6)
C26 C21 C22 C23 3.7(6)
C17 C21 C22 C23 -171.3(4)
C21 C22 C23 C24 0.8(7)
C22 C23 C24 N1 174.6(4)
C22 C23 C24 C25 -6.1(6)
N1 C24 C25 C26 -173.8(4)
C23 C24 C25 C26 6.8(6)
C24 C25 C26 C21 -2.5(7)
C22 C21 C26 C25 -2.9(6)
C17 C21 C26 C25 171.9(4)
C23 C24 N1 C28 -167.8(4)
C25 C24 N1 C28 12.9(6)
C23 C24 N1 C27 -14.6(6)
C25 C24 N1 C27 166.1(4)
C20 C19 C30 C35 -89.2(6)
C18 C19 C30 C35 92.2(6)
C20 C19 C30 C31 94.1(6)
C18 C19 C30 C31 -84.5(6)
C35 C30 C31 C32 -0.6(9)
C19 C30 C31 C32 176.2(6)
C30 C31 C32 C33 1.0(11)
C31 C32 C33 C34 -0.5(10)
C32 C33 C34 C35 -0.5(9)
C31 C30 C35 C34 -0.4(8)
C19 C30 C35 C34 -177.3(5)
C33 C34 C35 C30 1.0(9)
